data_7101601
loop_
_publ_author_name
'Chuan-Ming Jin'
'Jing Huang'
'Huan Lu'
'Ling-Yan Wu'

_publ_section_title
;A New Infinite Inorganic [n]Catenane From Silver and
Bis(2-methylimidazolyl)methane Ligand
;
_journal_issue 48
_journal_name_full 'Chemical Communications'
_journal_paper_doi 10.1039/b612885h
_journal_year 2006
_chemical_formula_sum 'C36 H48 Ag4 N20 O15'
_chemical_formula_weight 1432.42
_chemical_name_systematic
;
?
;
_space_group_IT_number 12
_symmetry_cell_setting monoclinic
_symmetry_space_group_name_Hall '-C 2y'
_symmetry_space_group_name_H-M 'C 1 2/m 1'
_atom_sites_solution_hydrogens geom
_atom_sites_solution_primary direct
_atom_sites_solution_secondary difmap
_audit_creation_method SHELXL-97
_cell_angle_alpha 90.00
_cell_angle_beta 118.808(2)
_cell_angle_gamma 90.00
_cell_formula_units_Z 4
_cell_length_a 20.913(2)
_cell_length_b 14.8336(15)
_cell_length_c 18.2903(19)
_cell_measurement_reflns_used 5993
_cell_measurement_temperature 292(2)
_cell_measurement_theta_max 21.85
_cell_measurement_theta_min 2.44
_cell_volume 4971.6(9)
_computing_cell_refinement 'Bruker SMART'
_computing_data_collection 'Bruker SMART'
_computing_data_reduction 'Bruker SAINT'
_computing_molecular_graphics 'Bruker SHELXTL'
_computing_publication_material 'Bruker SHELXTL'
_computing_structure_refinement 'SHELXL-97 (Sheldrick, 1997)'
_computing_structure_solution 'SHELXS-97 (Sheldrick, 1990)'
_diffrn_ambient_temperature 292(2)
_diffrn_measured_fraction_theta_full 0.982
_diffrn_measured_fraction_theta_max 0.982
_diffrn_measurement_device_type 'CCD area detector'
_diffrn_measurement_method 'phi and omega scans'
_diffrn_radiation_monochromator graphite
_diffrn_radiation_source 'fine-focus sealed tube'
_diffrn_radiation_type MoK\a
_diffrn_radiation_wavelength 0.71073
_diffrn_reflns_av_R_equivalents 0.1191
_diffrn_reflns_av_sigmaI/netI 0.0609
_diffrn_reflns_limit_h_max 24
_diffrn_reflns_limit_h_min -24
_diffrn_reflns_limit_k_max 17
_diffrn_reflns_limit_k_min -17
_diffrn_reflns_limit_l_max 21
_diffrn_reflns_limit_l_min -21
_diffrn_reflns_number 23676
_diffrn_reflns_theta_full 25.00
_diffrn_reflns_theta_max 25.00
_diffrn_reflns_theta_min 1.77
_exptl_absorpt_coefficient_mu 1.638
_exptl_absorpt_correction_T_max 0.7353
_exptl_absorpt_correction_T_min 0.6392
_exptl_absorpt_correction_type none
_exptl_crystal_colour colorless
_exptl_crystal_density_diffrn 1.914
_exptl_crystal_density_meas 0
_exptl_crystal_density_method 'not measured'
_exptl_crystal_description needle
_exptl_crystal_F_000 2848
_exptl_crystal_size_max 0.30
_exptl_crystal_size_mid 0.20
_exptl_crystal_size_min 0.20
_refine_diff_density_max 1.012
_refine_diff_density_min -1.158
_refine_diff_density_rms 0.141
_refine_ls_extinction_method none
_refine_ls_goodness_of_fit_ref 1.008
_refine_ls_hydrogen_treatment constr
_refine_ls_matrix_type full
_refine_ls_number_parameters 366
_refine_ls_number_reflns 4483
_refine_ls_number_restraints 81
_refine_ls_restrained_S_all 1.016
_refine_ls_R_factor_all 0.1025
_refine_ls_R_factor_gt 0.0769
_refine_ls_shift/su_max 0.000
_refine_ls_shift/su_mean 0.000
_refine_ls_structure_factor_coef Fsqd
_refine_ls_weighting_details 'calc w=1/[\s^2^(Fo^2^)+(0.1530P)^2^+0.0000P] where P=(Fo^2^+2Fc^2^)/3'
_refine_ls_weighting_scheme calc
_refine_ls_wR_factor_gt 0.2123
_refine_ls_wR_factor_ref 0.2341
_reflns_number_gt 2790
_reflns_number_total 4483
_reflns_threshold_expression >2sigma(I)
_cod_data_source_file b612885h.txt
_cod_depositor_comments
;
The following automatic conversions were performed:
'_symmetry_cell_setting' value 'Monoclinic' changed to 'monoclinic'
according to '/home/saulius/struct/CIF-dictionaries/cif_core.dic'
dictionary named 'cif_core.dic' version 2.4.1 from 2010-06-29.

Automatic conversion script
Id: cif_fix_enum 1527 2010-12-29 10:47:43Z saulius 
;
_cod_original_sg_symbol_H-M C2/m
_cod_database_code 7101601

loop_
_symmetry_equiv_pos_as_xyz
'x, y, z'
'-x, y, -z'
'x+1/2, y+1/2, z'
'-x+1/2, y+1/2, -z'
'-x, -y, -z'
'x, -y, z'
'-x+1/2, -y+1/2, -z'
'x+1/2, -y+1/2, z'

loop_
_atom_site_label
_atom_site_type_symbol
_atom_site_fract_x
_atom_site_fract_y
_atom_site_fract_z
_atom_site_U_iso_or_equiv
_atom_site_adp_type
_atom_site_occupancy
_atom_site_symmetry_multiplicity
_atom_site_calc_flag
_atom_site_refinement_flags
Ag1 Ag 0.69786(6) 0.5000 0.93718(6) 0.1312(5) Uani 1 2 d S
Ag2 Ag 0.5000 0.87708(8) 0.5000 0.1881(9) Uani 1 2 d S
Ag3 Ag 0.5000 0.63062(6) 0.5000 0.1131(4) Uani 1 2 d S
Ag4 Ag 0.61766(7) 1.0000 0.18220(7) 0.1378(5) Uani 1 2 d S
C1 C 0.7447(5) 0.6764(8) 0.8484(6) 0.133(3) Uani 1 1 d .
H1A H 0.7855 0.6405 0.8861 0.199 Uiso 1 1 calc R
H1B H 0.7620 0.7317 0.8369 0.199 Uiso 1 1 calc R
H1C H 0.7167 0.6438 0.7974 0.199 Uiso 1 1 calc R
C2 C 0.6967(4) 0.6975(5) 0.8879(4) 0.0874(17) Uani 1 1 d .
C3 C 0.6414(4) 0.6854(6) 0.9581(4) 0.0955(19) Uani 1 1 d .
H3 H 0.6216 0.6604 0.9894 0.115 Uiso 1 1 calc R
C4 C 0.6338(4) 0.7675(6) 0.9346(5) 0.0948(19) Uani 1 1 d .
H4 H 0.6097 0.8124 0.9473 0.114 Uiso 1 1 calc R
C5 C 0.6688(5) 0.8618(5) 0.8457(5) 0.101(2) Uani 1 1 d .
H5A H 0.6684 0.9126 0.8789 0.121 Uiso 1 1 calc R
H5B H 0.7134 0.8649 0.8419 0.121 Uiso 1 1 calc R
C6 C 0.6675(9) 0.8437(12) 0.6740(9) 0.204(7) Uani 1 1 d .
H6A H 0.6583 0.8680 0.6211 0.306 Uiso 1 1 calc R
H6B H 0.6752 0.7798 0.6746 0.306 Uiso 1 1 calc R
H6C H 0.7102 0.8717 0.7178 0.306 Uiso 1 1 calc R
C7 C 0.6044(8) 0.8616(6) 0.6868(6) 0.128(3) Uani 1 1 d .
C8 C 0.5359(6) 0.8786(7) 0.7468(6) 0.134(4) Uani 1 1 d .
H8 H 0.5189 0.8798 0.7853 0.161 Uiso 1 1 calc R
C9 C 0.4979(8) 0.8863(7) 0.6665(6) 0.153(5) Uani 1 1 d .
H9 H 0.4481 0.8985 0.6380 0.184 Uiso 1 1 calc R
C10 C 0.6499(6) 0.6625(14) 0.4700(6) 0.215(8) Uani 1 1 d .
H10A H 0.6461 0.7157 0.4975 0.323 Uiso 1 1 calc R
H10B H 0.6871 0.6710 0.4541 0.323 Uiso 1 1 calc R
H10C H 0.6624 0.6120 0.5072 0.323 Uiso 1 1 calc R
C11 C 0.5799(4) 0.6453(6) 0.3954(4) 0.097(2) Uani 1 1 d .
C12 C 0.4661(5) 0.6240(6) 0.3135(6) 0.117(3) Uani 1 1 d .
H12 H 0.4165 0.6159 0.2947 0.141 Uiso 1 1 calc R
C13 C 0.4957(5) 0.6262(6) 0.2654(5) 0.114(3) Uani 1 1 d .
H13 H 0.4719 0.6211 0.2076 0.137 Uiso 1 1 calc R
C14 C 0.6264(6) 0.6433(8) 0.2908(6) 0.142(4) Uani 1 1 d .
H14A H 0.6739 0.6471 0.3401 0.171 Uiso 1 1 calc R
H14B H 0.6254 0.5892 0.2605 0.171 Uiso 1 1 calc R
C15 C 0.6885(7) 0.8331(12) 0.3462(6) 0.191(6) Uani 1 1 d .
H15A H 0.7195 0.8819 0.3483 0.287 Uiso 1 1 calc R
H15B H 0.7177 0.7809 0.3724 0.287 Uiso 1 1 calc R
H15C H 0.6622 0.8501 0.3749 0.287 Uiso 1 1 calc R
C16 C 0.6356(5) 0.8119(11) 0.2572(5) 0.129(4) Uani 1 1 d .
C17 C 0.5691(5) 0.8027(10) 0.1229(5) 0.134(4) Uani 1 1 d .
H17 H 0.5456 0.8213 0.0675 0.160 Uiso 1 1 calc R
C18 C 0.5687(6) 0.7213(9) 0.1481(5) 0.132(3) Uani 1 1 d .
H18 H 0.5435 0.6720 0.1154 0.158 Uiso 1 1 calc R
N1 N 0.6829(4) 0.6388(4) 0.9305(4) 0.0998(18) Uani 1 1 d .
N2 N 0.6677(3) 0.7773(4) 0.8872(3) 0.0842(14) Uani 1 1 d .
N3 N 0.6067(4) 0.8681(3) 0.7630(3) 0.0927(17) Uani 1 1 d .
N4 N 0.5397(6) 0.8745(4) 0.6292(4) 0.135(3) Uani 1 1 d .
N5 N 0.5173(3) 0.6350(4) 0.3952(4) 0.0957(17) Uani 1 1 d .
N6 N 0.5687(4) 0.6374(4) 0.3163(4) 0.1009(18) Uani 1 1 d .
N7 N 0.6154(5) 0.7226(8) 0.2377(5) 0.130(3) Uani 1 1 d .
N8 N 0.6105(4) 0.8591(6) 0.1918(5) 0.122(2) Uani 1 1 d .
N9 N 0.6609(5) 0.5000 0.1222(7) 0.116(3) Uani 1 2 d SDU
N10 N 0.6903(6) 1.0000 0.5292(7) 0.123(3) Uani 1 2 d SDU
N11 N 0.3346(10) 0.5000 0.3468(12) 0.143(4) Uani 1 2 d SU
N12 N 0.5983(5) 1.0000 0.9849(5) 0.081(2) Uani 1 2 d S
O1 O 0.6810(12) 0.5000 0.1966(9) 0.318(12) Uani 1 2 d SDU
O2 O 0.7053(8) 0.5000 0.0979(9) 0.199(5) Uani 1 2 d SDU
O3 O 0.5961(7) 0.5000 0.0729(14) 0.47(2) Uani 1 2 d SDU
O4 O 0.7522(6) 1.0000 0.5833(8) 0.177(4) Uani 1 2 d SDU
O5 O 0.6240(7) 1.0000 0.4925(12) 0.234(7) Uani 1 2 d SDU
O6 O 0.6783(8) 0.9194(6) 0.5104(7) 0.223(5) Uani 1 1 d DU
O7 O 0.3849(9) 0.5000 0.4149(10) 0.194(5) Uani 1 2 d SU
O8 O 0.2883(11) 0.5000 0.2785(13) 0.218(6) Uani 1 2 d SU
O9 O 0.3335(9) 0.4044(11) 0.3505(8) 0.241(5) Uani 1 1 d U
O13 O 0.4795(9) 0.5000 0.0870(9) 0.207(6) Uani 1 2 d S
O11 O 0.6109(15) 1.0000 0.9351(11) 0.280(13) Uani 1 2 d S
O12 O 0.6030(13) 0.9488(8) 1.0269(9) 0.330(11) Uani 1 1 d .

loop_
_atom_site_aniso_label
_atom_site_aniso_U_11
_atom_site_aniso_U_22
_atom_site_aniso_U_33
_atom_site_aniso_U_23
_atom_site_aniso_U_13
_atom_site_aniso_U_12
Ag1 0.1342(8) 0.0886(6) 0.1006(7) 0.000 0.0007(6) 0.000
Ag2 0.336(2) 0.1278(9) 0.0614(6) 0.000 0.0651(9) 0.000
Ag3 0.1358(8) 0.1309(8) 0.1080(7) 0.000 0.0870(6) 0.000
Ag4 0.1358(9) 0.1868(11) 0.1308(9) 0.000 0.0961(8) 0.000
C1 0.125(7) 0.170(8) 0.114(6) -0.033(6) 0.066(6) 0.017(6)
C2 0.086(4) 0.098(5) 0.061(3) -0.010(3) 0.022(3) -0.006(4)
C3 0.097(5) 0.105(5) 0.083(4) 0.007(4) 0.043(4) 0.003(4)
C4 0.093(5) 0.118(6) 0.080(4) 0.001(4) 0.047(4) 0.003(4)
C5 0.120(6) 0.096(5) 0.083(5) -0.011(3) 0.045(4) -0.026(4)
C6 0.239(16) 0.297(17) 0.155(11) -0.016(11) 0.158(12) -0.067(13)
C7 0.204(11) 0.110(6) 0.079(6) -0.006(4) 0.076(7) -0.027(6)
C8 0.136(8) 0.166(9) 0.091(6) 0.014(5) 0.046(5) 0.062(6)
C9 0.184(11) 0.184(10) 0.067(5) 0.008(5) 0.040(6) 0.066(8)
C10 0.116(7) 0.46(3) 0.062(5) 0.063(9) 0.035(5) 0.026(11)
C11 0.078(4) 0.148(6) 0.062(4) 0.016(4) 0.032(3) 0.021(4)
C12 0.102(6) 0.153(8) 0.089(6) 0.016(5) 0.040(5) -0.029(5)
C13 0.121(7) 0.135(7) 0.066(4) 0.009(4) 0.029(5) -0.023(5)
C14 0.140(7) 0.226(10) 0.090(5) 0.056(6) 0.078(6) 0.086(7)
C15 0.131(8) 0.329(18) 0.076(6) -0.022(8) 0.020(6) -0.021(10)
C16 0.084(5) 0.232(13) 0.075(5) -0.012(7) 0.041(4) 0.008(7)
C17 0.097(6) 0.232(12) 0.055(4) 0.011(6) 0.023(4) -0.017(6)
C18 0.128(7) 0.205(10) 0.065(5) 0.008(6) 0.047(5) -0.014(7)
N1 0.095(4) 0.095(4) 0.078(4) 0.002(3) 0.017(3) -0.001(3)
N2 0.097(4) 0.087(3) 0.064(3) -0.010(2) 0.035(3) -0.002(3)
N3 0.128(5) 0.089(3) 0.057(3) -0.004(2) 0.041(3) -0.010(3)
N4 0.215(9) 0.103(5) 0.051(4) 0.004(3) 0.036(5) 0.009(5)
N5 0.089(4) 0.127(5) 0.071(4) 0.008(3) 0.038(3) 0.007(3)
N6 0.107(5) 0.138(5) 0.064(3) 0.024(3) 0.046(3) 0.021(4)
N7 0.120(5) 0.207(9) 0.086(5) 0.009(5) 0.069(4) 0.018(6)
N8 0.109(5) 0.183(7) 0.096(5) 0.026(5) 0.067(5) 0.001(5)
N9 0.094(5) 0.131(6) 0.114(6) 0.000 0.044(5) 0.000
N10 0.129(7) 0.154(7) 0.105(6) 0.000 0.072(6) 0.000
N11 0.141(8) 0.186(9) 0.136(8) 0.000 0.093(7) 0.000
N12 0.118(6) 0.080(5) 0.060(4) 0.000 0.056(4) 0.000
O1 0.34(2) 0.37(2) 0.272(17) 0.000 0.170(15) 0.000
O2 0.223(12) 0.229(12) 0.192(10) 0.000 0.138(10) 0.000
O3 0.45(3) 0.46(3) 0.48(3) 0.000 0.21(2) 0.000
O4 0.120(7) 0.204(10) 0.152(8) 0.000 0.023(7) 0.000
O5 0.225(10) 0.251(11) 0.225(10) 0.000 0.108(8) 0.000
O6 0.251(11) 0.274(11) 0.173(8) -0.033(8) 0.125(8) -0.049(9)
O7 0.191(11) 0.226(12) 0.154(10) 0.000 0.074(9) 0.000
O8 0.202(12) 0.226(12) 0.205(13) 0.000 0.082(11) 0.000
O9 0.291(13) 0.278(11) 0.193(10) 0.007(9) 0.149(9) 0.003(10)
O13 0.204(13) 0.272(17) 0.175(12) 0.000 0.115(11) 0.000
O11 0.64(4) 0.117(8) 0.260(18) 0.000 0.35(3) 0.000
O12 0.63(4) 0.223(12) 0.253(13) 0.077(9) 0.31(2) 0.136(14)

loop_
_atom_type_symbol
_atom_type_description
_atom_type_scat_dispersion_real
_atom_type_scat_dispersion_imag
_atom_type_scat_source
C C 0.0033 0.0016 'International Tables Vol C Tables 4.2.6.8 and 6.1.1.4'
H H 0.0000 0.0000 'International Tables Vol C Tables 4.2.6.8 and 6.1.1.4'
N N 0.0061 0.0033 'International Tables Vol C Tables 4.2.6.8 and 6.1.1.4'
O O 0.0106 0.0060 'International Tables Vol C Tables 4.2.6.8 and 6.1.1.4'
Ag Ag -0.8971 1.1015 'International Tables Vol C Tables 4.2.6.8 and 6.1.1.4'

loop_
_geom_angle_atom_site_label_1
_geom_angle_atom_site_label_2
_geom_angle_atom_site_label_3
_geom_angle
_geom_angle_site_symmetry_1
_geom_angle_site_symmetry_3
N1 Ag1 N1 164.8(4) . 6_565
N4 Ag2 N4 177.9(4) 2_656 .
N5 Ag3 N5 176.5(3) . 2_656
N8 Ag4 N8 164.7(4) . 6_575
C2 C1 H1A 109.5 . .
C2 C1 H1B 109.5 . .
H1A C1 H1B 109.5 . .
C2 C1 H1C 109.5 . .
H1A C1 H1C 109.5 . .
H1B C1 H1C 109.5 . .
N1 C2 N2 111.9(7) . .
N1 C2 C1 122.5(8) . .
N2 C2 C1 125.5(8) . .
C4 C3 N1 110.6(7) . .
C4 C3 H3 124.7 . .
N1 C3 H3 124.7 . .
C3 C4 N2 107.3(7) . .
C3 C4 H4 126.4 . .
N2 C4 H4 126.4 . .
N3 C5 N2 111.4(5) . .
N3 C5 H5A 109.4 . .
N2 C5 H5A 109.4 . .
N3 C5 H5B 109.4 . .
N2 C5 H5B 109.4 . .
H5A C5 H5B 108.0 . .
C7 C6 H6A 109.5 . .
C7 C6 H6B 109.5 . .
H6A C6 H6B 109.5 . .
C7 C6 H6C 109.5 . .
H6A C6 H6C 109.5 . .
H6B C6 H6C 109.5 . .
N4 C7 N3 109.6(11) . .
N4 C7 C6 125.1(10) . .
N3 C7 C6 125.3(12) . .
C9 C8 N3 105.3(11) . .
C9 C8 H8 127.3 . .
N3 C8 H8 127.3 . .
C8 C9 N4 111.4(11) . .
C8 C9 H9 124.3 . .
N4 C9 H9 124.3 . .
C11 C10 H10A 109.5 . .
C11 C10 H10B 109.5 . .
H10A C10 H10B 109.5 . .
C11 C10 H10C 109.5 . .
H10A C10 H10C 109.5 . .
H10B C10 H10C 109.5 . .
N5 C11 N6 109.0(6) . .
N5 C11 C10 124.7(7) . .
N6 C11 C10 126.3(8) . .
C13 C12 N5 111.1(8) . .
C13 C12 H12 124.4 . .
N5 C12 H12 124.4 . .
C12 C13 N6 106.5(8) . .
C12 C13 H13 126.8 . .
N6 C13 H13 126.8 . .
N7 C14 N6 111.2(6) . .
N7 C14 H14A 109.4 . .
N6 C14 H14A 109.4 . .
N7 C14 H14B 109.4 . .
N6 C14 H14B 109.4 . .
H14A C14 H14B 108.0 . .
C16 C15 H15A 109.5 . .
C16 C15 H15B 109.5 . .
H15A C15 H15B 109.5 . .
C16 C15 H15C 109.5 . .
H15A C15 H15C 109.5 . .
H15B C15 H15C 109.5 . .
N8 C16 N7 110.6(9) . .
N8 C16 C15 131.8(15) . .
N7 C16 C15 117.1(12) . .
C18 C17 N8 110.0(8) . .
C18 C17 H17 125.0 . .
N8 C17 H17 125.0 . .
C17 C18 N7 105.9(10) . .
C17 C18 H18 127.1 . .
N7 C18 H18 127.1 . .
C2 N1 C3 104.2(6) . .
C2 N1 Ag1 129.3(6) . .
C3 N1 Ag1 125.2(6) . .
C2 N2 C4 105.9(6) . .
C2 N2 C5 130.1(6) . .
C4 N2 C5 124.0(6) . .
C8 N3 C7 106.3(8) . .
C8 N3 C5 124.4(7) . .
C7 N3 C5 129.2(9) . .
C7 N4 C9 106.9(8) . .
C7 N4 Ag2 128.7(9) . .
C9 N4 Ag2 124.3(8) . .
C11 N5 C12 105.7(7) . .
C11 N5 Ag3 127.2(5) . .
C12 N5 Ag3 127.0(6) . .
C11 N6 C13 107.6(7) . .
C11 N6 C14 125.4(7) . .
C13 N6 C14 127.0(7) . .
C16 N7 C18 105.1(9) . .
C16 N7 C14 131.6(9) . .
C18 N7 C14 122.8(11) . .
C16 N8 C17 108.3(10) . .
C16 N8 Ag4 128.0(9) . .
C17 N8 Ag4 123.4(7) . .
O2 N9 O3 120.4(9) . .
O2 N9 O1 120.0(9) . .
O3 N9 O1 119.6(9) . .
O4 N10 O5 162.3(16) . .
O4 N10 O6 103.0(9) . 6_575
O5 N10 O6 79.7(9) . 6_575
O4 N10 O6 103.0(9) . .
O5 N10 O6 79.7(9) . .
O6 N10 O6 150.6(17) 6_575 .
O8 N11 O7 176.0(18) . .
O8 N11 O9 91.6(11) . 6_565
O7 N11 O9 88.7(11) . 6_565
O8 N11 O9 91.6(11) . .
O7 N11 O9 88.7(11) . .
O9 N11 O9 173.4(15) 6_565 .
O12 N12 O12 92.7(15) . 6_575
O12 N12 O11 130.6(10) . .
O12 N12 O11 130.6(10) 6_575 .
N10 O5 O6 50.7(5) . 6_575
N12 O12 O12 43.7(7) . 6_575

loop_
_geom_bond_atom_site_label_1
_geom_bond_atom_site_label_2
_geom_bond_distance
_geom_bond_site_symmetry_2
Ag1 N1 2.077(6) .
Ag1 N1 2.077(6) 6_565
Ag2 N4 2.095(7) 2_656
Ag2 N4 2.095(7) .
Ag3 N5 2.116(6) .
Ag3 N5 2.116(6) 2_656
Ag4 N8 2.109(8) .
Ag4 N8 2.109(8) 6_575
C1 C2 1.524(11) .
C1 H1A 0.9600 .
C1 H1B 0.9600 .
C1 H1C 0.9600 .
C2 N1 1.289(10) .
C2 N2 1.327(9) .
C3 C4 1.276(10) .
C3 N1 1.383(10) .
C3 H3 0.9300 .
C4 N2 1.366(9) .
C4 H4 0.9300 .
C5 N3 1.445(10) .
C5 N2 1.472(9) .
C5 H5A 0.9700 .
C5 H5B 0.9700 .
C6 C7 1.472(19) .
C6 H6A 0.9600 .
C6 H6B 0.9600 .
C6 H6C 0.9600 .
C7 N4 1.265(14) .
C7 N3 1.373(10) .
C8 C9 1.296(13) .
C8 N3 1.372(13) .
C8 H8 0.9300 .
C9 N4 1.355(16) .
C9 H9 0.9300 .
C10 C11 1.464(13) .
C10 H10A 0.9600 .
C10 H10B 0.9600 .
C10 H10C 0.9600 .
C11 N5 1.316(9) .
C11 N6 1.354(9) .
C12 C13 1.296(14) .
C12 N5 1.366(11) .
C12 H12 0.9300 .
C13 N6 1.361(11) .
C13 H13 0.9300 .
C14 N7 1.470(13) .
C14 N6 1.492(11) .
C14 H14A 0.9700 .
C14 H14B 0.9700 .
C15 C16 1.495(13) .
C15 H15A 0.9600 .
C15 H15B 0.9600 .
C15 H15C 0.9600 .
C16 N8 1.261(13) .
C16 N7 1.383(15) .
C17 C18 1.295(15) .
C17 N8 1.409(13) .
C17 H17 0.9300 .
C18 N7 1.448(12) .
C18 H18 0.9300 .
N9 O2 1.208(7) .
N9 O3 1.213(8) .
N9 O1 1.215(8) .
N10 O4 1.192(8) .
N10 O5 1.215(9) .
N10 O6 1.235(8) 6_575
N10 O6 1.235(8) .
N11 O8 1.15(2) .
N11 O7 1.181(19) .
N11 O9 1.421(16) 6_565
N11 O9 1.421(16) .
N12 O12 1.050(11) .
N12 O12 1.050(11) 6_575
N12 O11 1.063(12) .
O5 O6 1.570(16) 6_575
O12 O12 1.52(2) 6_575

loop_
_geom_hbond_atom_site_label_D
_geom_hbond_atom_site_label_H
_geom_hbond_atom_site_label_A
_geom_hbond_distance_DH
_geom_hbond_distance_HA
_geom_hbond_distance_DA
_geom_hbond_angle_DHA
_geom_hbond_site_symmetry_A
C1 H1A O12 0.96 2.48 3.43(2) 173.5 7_667
C1 H1C O8 0.96 2.52 3.342(15) 143.7 2_656
C1 H1C O9 0.96 2.49 3.409(17) 160.4 5_666
C5 H5B O2 0.97 2.51 3.095(14) 118.4 4_656
C10 H10C O9 0.96 2.57 3.283(15) 131.0 5_666
C12 H12 O9 0.93 2.42 3.185(18) 139.5 6_565
C15 H15A O9 0.96 2.39 3.18(2) 139.0 3
C17 H17 O12 0.93 2.54 3.080(18) 117.6 1_554

loop_
_geom_torsion_atom_site_label_1
_geom_torsion_atom_site_label_2
_geom_torsion_atom_site_label_3
_geom_torsion_atom_site_label_4
_geom_torsion
_geom_torsion_site_symmetry_1
_geom_torsion_site_symmetry_4
N1 C3 C4 N2 2.6(8) . .
N3 C8 C9 N4 4.7(13) . .
N5 C12 C13 N6 1.1(10) . .
N8 C17 C18 N7 -3.3(11) . .
N2 C2 N1 C3 0.5(8) . .
C1 C2 N1 C3 177.2(7) . .
N2 C2 N1 Ag1 168.3(4) . .
C1 C2 N1 Ag1 -15.0(10) . .
C4 C3 N1 C2 -2.0(8) . .
C4 C3 N1 Ag1 -170.4(5) . .
N1 Ag1 N1 C2 -117.2(15) 6_565 .
N1 Ag1 N1 C3 48.3(18) 6_565 .
N1 C2 N2 C4 1.0(7) . .
C1 C2 N2 C4 -175.6(7) . .
N1 C2 N2 C5 -178.8(6) . .
C1 C2 N2 C5 4.5(11) . .
C3 C4 N2 C2 -2.2(8) . .
C3 C4 N2 C5 177.7(6) . .
N3 C5 N2 C2 90.7(9) . .
N3 C5 N2 C4 -89.1(8) . .
C9 C8 N3 C7 -5.8(11) . .
C9 C8 N3 C5 176.5(7) . .
N4 C7 N3 C8 5.0(10) . .
C6 C7 N3 C8 -175.7(11) . .
N4 C7 N3 C5 -177.4(7) . .
C6 C7 N3 C5 1.9(14) . .
N2 C5 N3 C8 68.5(10) . .
N2 C5 N3 C7 -108.7(8) . .
N3 C7 N4 C9 -2.2(10) . .
C6 C7 N4 C9 178.6(11) . .
N3 C7 N4 Ag2 178.2(5) . .
C6 C7 N4 Ag2 -1.0(15) . .
C8 C9 N4 C7 -1.7(13) . .
C8 C9 N4 Ag2 177.9(7) . .
N4 Ag2 N4 C7 79.7(8) 2_656 .
N4 Ag2 N4 C9 -99.8(8) 2_656 .
N6 C11 N5 C12 -2.3(9) . .
C10 C11 N5 C12 177.7(12) . .
N6 C11 N5 Ag3 175.2(5) . .
C10 C11 N5 Ag3 -4.8(15) . .
C13 C12 N5 C11 0.8(10) . .
C13 C12 N5 Ag3 -176.7(6) . .
N5 Ag3 N5 C11 82.9(7) 2_656 .
N5 Ag3 N5 C12 -100.1(7) 2_656 .
N5 C11 N6 C13 3.0(9) . .
C10 C11 N6 C13 -177.0(12) . .
N5 C11 N6 C14 -178.9(8) . .
C10 C11 N6 C14 1.0(15) . .
C12 C13 N6 C11 -2.5(9) . .
C12 C13 N6 C14 179.5(8) . .
N7 C14 N6 C11 -114.7(9) . .
N7 C14 N6 C13 63.0(13) . .
N8 C16 N7 C18 -3.5(10) . .
C15 C16 N7 C18 -176.3(9) . .
N8 C16 N7 C14 -175.3(8) . .
C15 C16 N7 C14 11.9(14) . .
C17 C18 N7 C16 4.1(10) . .
C17 C18 N7 C14 176.8(8) . .
N6 C14 N7 C16 84.1(12) . .
N6 C14 N7 C18 -86.4(11) . .
N7 C16 N8 C17 1.6(10) . .
C15 C16 N8 C17 173.0(11) . .
N7 C16 N8 Ag4 176.0(5) . .
C15 C16 N8 Ag4 -12.6(15) . .
C18 C17 N8 C16 1.2(11) . .
C18 C17 N8 Ag4 -173.5(7) . .
N8 Ag4 N8 C16 -59(2) 6_575 .
N8 Ag4 N8 C17 115.2(16) 6_575 .
O4 N10 O5 O6 100.5(7) . 6_575
O6 N10 O5 O6 -158.9(14) . 6_575
O11 N12 O12 O12 154(4) . 6_575
